data_7104663
loop_
_publ_author_name
'De Montigny, Frederic'
'Guy, Laure'
'Pilet, Guillaume'
'Vanthuyne, Nicolas'
'Roussel, Christian'
'Lombardi, Rosina'
'Freedman, Teresa B'
'Nafie, Laurence A'
'Crassous, Jeanne'

_publ_section_title
;
 Subtle chirality in oxo- and sulfidorhenium(v) complexes.
;
_journal_issue 32
_journal_name_full 'Chemical communications (Cambridge, England)'
_journal_page_first 4841
_journal_page_last 4843
_journal_paper_doi 10.1039/b907924f
_journal_volume 34
_journal_year 2009
_chemical_formula_moiety 'C12 H17 O1 Re1 S3 Se1'
_chemical_formula_sum 'C12 H17 O Re S3 Se'
_chemical_formula_weight 538.62
_space_group_IT_number 14
_symmetry_cell_setting monoclinic
_symmetry_space_group_name_Hall '-P 2ybc'
_symmetry_space_group_name_H-M 'P 1 21/c 1'
_atom_sites_solution_hydrogens geom
_atom_sites_solution_primary direct
_cell_angle_alpha 90
_cell_angle_beta 98.260(2)
_cell_angle_gamma 90
_cell_formula_units_Z 4
_cell_length_a 8.2331(4)
_cell_length_b 16.3416(8)
_cell_length_c 12.3247(7)
_cell_measurement_reflns_used 4182
_cell_measurement_temperature 290
_cell_measurement_theta_max 29
_cell_measurement_theta_min 1
_cell_volume 1640.99(15)
_computing_cell_refinement 'DENZO/SCALEPACK (Otwinowski & Minor, 1997)'
_computing_data_collection 'COLLECT (Nonius, 1997-2001).'
_computing_data_reduction 'DENZO/SCALEPACK (Otwinowski & Minor, 1997)'
_computing_molecular_graphics 'CAMERON (Watkin et al., 1996)'
_computing_publication_material 'CRYSTALS (Betteridge et al., 2003)'
_computing_structure_refinement 'CRYSTALS (Betteridge et al., 2003)'
_computing_structure_solution 'SIR92 (Altomare et al., 1994)'
_diffrn_ambient_temperature 290
_diffrn_measured_fraction_theta_full 0.995
_diffrn_measured_fraction_theta_max 0.959
_diffrn_measurement_device 'Nonius KappaCCD'
_diffrn_measurement_device_type Area
_diffrn_measurement_method \w/2\q
_diffrn_radiation_monochromator graphite
_diffrn_radiation_type 'Mo K\a'
_diffrn_radiation_wavelength 0.71073
_diffrn_reflns_av_R_equivalents 0.09
_diffrn_reflns_limit_h_max 11
_diffrn_reflns_limit_h_min 0
_diffrn_reflns_limit_k_max 22
_diffrn_reflns_limit_k_min 0
_diffrn_reflns_limit_l_max 16
_diffrn_reflns_limit_l_min -17
_diffrn_reflns_number 4715
_diffrn_reflns_theta_full 28.989
_diffrn_reflns_theta_max 29.886
_diffrn_reflns_theta_min 2.084
_diffrn_standards_number 0
_exptl_absorpt_coefficient_mu 9.991
_exptl_absorpt_correction_T_max 0.67
_exptl_absorpt_correction_T_min 0.41
_exptl_absorpt_correction_type multi-scan
_exptl_absorpt_process_details 'DENZO/SCALEPACK (Otwinowski & Minor, 1997)'
_exptl_crystal_colour red
_exptl_crystal_density_diffrn 2.180
_exptl_crystal_density_method 'not measured'
_exptl_crystal_description plate
_exptl_crystal_F_000 1016
_exptl_crystal_size_max 0.10
_exptl_crystal_size_mid 0.09
_exptl_crystal_size_min 0.04
_refine_diff_density_max 1.84
_refine_diff_density_min -1.78
_refine_ls_extinction_coef 64(8)
_refine_ls_extinction_method 'Larson (1970), Equation 22'
_refine_ls_goodness_of_fit_ref 1.0298
_refine_ls_hydrogen_treatment constr
_refine_ls_matrix_type full
_refine_ls_number_parameters 164
_refine_ls_number_reflns 2421
_refine_ls_number_restraints 0
_refine_ls_R_factor_all 0.0913
_refine_ls_R_factor_gt 0.0569
_refine_ls_shift/su_max 0.000319
_refine_ls_structure_factor_coef F
_refine_ls_weighting_details
;
Method, part 1, Chebychev polynomial, (Watkin, 1994, Prince, 1982)
[weight] = 1.0/[A~0~*T~0~(x)+A~1~*T~1~(x) ... +A~n-1~]*T~n-1~(x)]
where A~i~ are the Chebychev coefficients listed below and x= Fcalc/Fmax
Method = Robust Weighting (Prince, 1982)
W = [weight] * [1-(deltaF/6*sigmaF)^2^]^2^
A~i~ are:
1.38 0.852 0.911
;
_refine_ls_weighting_scheme calc
_refine_ls_wR_factor_all 0.0998
_refine_ls_wR_factor_gt 0.0674
_refine_ls_wR_factor_ref 0.0616
_reflns_limit_h_max 11
_reflns_limit_h_min -11
_reflns_limit_k_max 22
_reflns_limit_k_min 0
_reflns_limit_l_max 17
_reflns_limit_l_min 0
_reflns_number_gt 2838
_reflns_number_total 4555
_reflns_threshold_expression I>2.0\s(I)
_oxford_diffrn_Wilson_B_factor 0.00
_oxford_diffrn_Wilson_scale 0.00
_oxford_refine_ls_r_factor_ref 0.0519
_oxford_refine_ls_scale 0.2242(8)
_oxford_reflns_number_all 4538
_oxford_reflns_threshold_expression_ref I>3.0\s(I)
_cod_data_source_file b907924f.txt
_cod_data_source_block 1
_cod_depositor_comments
;
The following automatic conversions were performed:
'_symmetry_cell_setting' value 'Monoclinic' changed to 'monoclinic'
according to '/home/saulius/struct/CIF-dictionaries/cif_core.dic'
dictionary named 'cif_core.dic' version 2.4.1 from 2010-06-29.

Automatic conversion script
Id: cif_fix_enum 1527 2010-12-29 10:47:43Z saulius 
;
_cod_original_sg_symbol_H-M 'P 1 21/c 1 '
_cod_original_formula_sum 'C12 H17 O1 Re1 S3 Se1'
_cod_database_code 7104663

loop_
_symmetry_equiv_pos_as_xyz
x,y,z
-x,-y,-z
-x,y+1/2,-z+1/2
x,-y+1/2,z+1/2

loop_
_atom_site_label
_atom_site_type_symbol
_atom_site_fract_x
_atom_site_fract_y
_atom_site_fract_z
_atom_site_U_iso_or_equiv
_atom_site_occupancy
_atom_site_adp_type
_atom_site_refinement_flags_posn
_atom_site_refinement_flags_adp
_atom_site_refinement_flags_occupancy
_atom_site_disorder_assembly
_atom_site_disorder_group
_oxford_atom_site_special_shape
_atom_site_attached_hydrogens
Re1 Re 0.60599(4) 0.07024(2) 0.28233(3) 0.0417 1.0000 Uani . . . . . . .
Se21 Se 0.59692(13) 0.20647(6) 0.36632(10) 0.0549 1.0000 Uani . . . . . . .
S19 S 0.3269(3) 0.08423(16) 0.2584(2) 0.0534 1.0000 Uani . . . . . . .
S14 S 0.5480(3) -0.07166(15) 0.2695(2) 0.0505 1.0000 Uani . . . . . . .
S11 S 0.7786(3) 0.03345(18) 0.4377(2) 0.0574 1.0000 Uani . . . . . . .
O1 O 0.6963(11) 0.0867(5) 0.1696(7) 0.0658 1.0000 Uani . . . . . . .
C17 C 0.2618(18) -0.0206(8) 0.0787(11) 0.0732 1.0000 Uani . . . . . . .
C18 C 0.0589(15) -0.0175(10) 0.2117(15) 0.0849 1.0000 Uani . . . . . . .
C16 C 0.2428(14) -0.0134(7) 0.1983(10) 0.0594 1.0000 Uani . . . . . . .
C15 C 0.3313(14) -0.0824(7) 0.2684(10) 0.0581 1.0000 Uani . . . . . . .
C13 C 0.6330(16) -0.1170(7) 0.4009(11) 0.0672 1.0000 Uani . . . . . . .
C12 C 0.7950(16) -0.0781(7) 0.4347(12) 0.0684 1.0000 Uani . . . . . . .
C22 C 0.8225(13) 0.2337(6) 0.4196(8) 0.0512 1.0000 Uani . . . . . . .
C23 C 0.8596(16) 0.2658(8) 0.5243(10) 0.0670 1.0000 Uani . . . . . . .
C24 C 1.0213(18) 0.2947(8) 0.5558(11) 0.0721 1.0000 Uani . . . . . . .
C25 C 1.1360(17) 0.2900(7) 0.4902(12) 0.0719 1.0000 Uani . . . . . . .
C26 C 1.0964(16) 0.2589(7) 0.3840(11) 0.0676 1.0000 Uani . . . . . . .
C27 C 0.9411(15) 0.2287(7) 0.3543(10) 0.0632 1.0000 Uani . . . . . . .
H171 H 0.2155 -0.0713 0.0503 0.1080 1.0000 Uiso R . . . . . .
H172 H 0.3761 -0.0191 0.0707 0.1080 1.0000 Uiso R . . . . . .
H173 H 0.2051 0.0240 0.0388 0.1081 1.0000 Uiso R . . . . . .
H181 H 0.0108 -0.0666 0.1782 0.1249 1.0000 Uiso R . . . . . .
H182 H 0.0485 -0.0177 0.2882 0.1250 1.0000 Uiso R . . . . . .
H183 H 0.0023 0.0292 0.1774 0.1250 1.0000 Uiso R . . . . . .
H151 H 0.3060 -0.0790 0.3426 0.0700 1.0000 Uiso R . . . . . .
H152 H 0.2955 -0.1350 0.2373 0.0699 1.0000 Uiso R . . . . . .
H131 H 0.6469 -0.1756 0.3920 0.0790 1.0000 Uiso R . . . . . .
H132 H 0.5604 -0.1066 0.4545 0.0790 1.0000 Uiso R . . . . . .
H121 H 0.8382 -0.0971 0.5079 0.0800 1.0000 Uiso R . . . . . .
H122 H 0.8699 -0.0937 0.3842 0.0799 1.0000 Uiso R . . . . . .
H221 H 0.7810 0.2683 0.5714 0.0810 1.0000 Uiso R . . . . . .
H222 H 1.0483 0.3181 0.6252 0.0829 1.0000 Uiso R . . . . . .
H223 H 1.2419 0.3073 0.5149 0.0840 1.0000 Uiso R . . . . . .
H224 H 1.1724 0.2588 0.3352 0.0811 1.0000 Uiso R . . . . . .
H225 H 0.9164 0.2035 0.2863 0.0739 1.0000 Uiso R . . . . . .

loop_
_atom_site_aniso_label
_atom_site_aniso_U_11
_atom_site_aniso_U_22
_atom_site_aniso_U_33
_atom_site_aniso_U_23
_atom_site_aniso_U_13
_atom_site_aniso_U_12
Re1 0.0441(2) 0.0389(3) 0.0404(2) 0.00202(15) 0.00015(14) 0.00030(16)
Se21 0.0539(6) 0.0407(6) 0.0682(7) -0.0045(5) 0.0017(5) -0.0002(5)
S19 0.0471(13) 0.0481(15) 0.0620(15) -0.0088(12) -0.0024(11) 0.0040(11)
S14 0.0499(12) 0.0406(13) 0.0597(14) -0.0008(11) 0.0030(10) 0.0014(11)
S11 0.0618(16) 0.0520(16) 0.0519(15) 0.0066(12) -0.0141(12) 0.0049(12)
O1 0.074(5) 0.067(5) 0.058(5) 0.005(4) 0.016(4) -0.009(4)
C17 0.096(9) 0.058(7) 0.062(7) -0.019(6) 0.000(6) -0.002(7)
C18 0.055(7) 0.077(9) 0.120(13) -0.015(8) 0.003(7) -0.003(7)
C16 0.054(6) 0.055(7) 0.067(7) -0.014(5) 0.001(5) -0.010(5)
C15 0.055(6) 0.057(7) 0.062(6) -0.001(5) 0.008(5) -0.001(5)
C13 0.074(8) 0.050(7) 0.073(8) 0.015(6) -0.007(6) 0.001(6)
C12 0.071(7) 0.056(7) 0.073(8) 0.027(6) -0.006(6) 0.013(6)
C22 0.060(6) 0.044(6) 0.050(5) -0.005(4) 0.011(5) -0.002(5)
C23 0.072(7) 0.076(8) 0.053(6) -0.007(6) 0.009(5) -0.009(6)
C24 0.082(8) 0.061(7) 0.063(7) -0.014(6) -0.025(6) -0.008(6)
C25 0.065(7) 0.052(7) 0.092(9) -0.008(6) -0.009(7) -0.006(6)
C26 0.065(7) 0.053(7) 0.086(9) -0.005(6) 0.015(6) -0.001(6)
C27 0.065(7) 0.057(7) 0.064(7) -0.014(6) -0.005(5) -0.010(6)

loop_
_atom_type_symbol
_atom_type_scat_dispersion_real
_atom_type_scat_dispersion_imag
_atom_type_scat_Cromer_Mann_a1
_atom_type_scat_Cromer_Mann_b1
_atom_type_scat_Cromer_Mann_a2
_atom_type_scat_Cromer_Mann_b2
_atom_type_scat_Cromer_Mann_a3
_atom_type_scat_Cromer_Mann_b3
_atom_type_scat_Cromer_Mann_a4
_atom_type_scat_Cromer_Mann_b4
_atom_type_scat_Cromer_Mann_c
_atom_type_scat_source
C 0.0033 0.0016 2.3100 20.8439 1.0200 10.2075 1.5886 0.5687 0.8650 51.6512 0.2156 'International Tables Vol C 4.2.6.8 and 6.1.1.4'
H 0.0000 0.0000 0.4930 10.5109 0.3229 26.1257 0.1402 3.1424 0.0408 57.7998 0.0030 'International Tables Vol C 4.2.6.8 and 6.1.1.4'
O 0.0106 0.0060 3.0485 13.2771 2.2868 5.7011 1.5463 0.3239 0.8670 32.9089 0.2508 'International Tables Vol C 4.2.6.8 and 6.1.1.4'
S 0.1246 0.1234 6.9053 1.4679 5.2034 22.2151 1.4379 0.2536 1.5863 56.1720 0.8669 'International Tables Vol C 4.2.6.8 and 6.1.1.4'
Se -0.0929 2.2259 17.0006 2.4098 5.8196 0.2726 3.9731 15.2372 4.3543 43.8163 2.8409 'International Tables Vol C 4.2.6.8 and 6.1.1.4'
Re -1.0185 7.2310 28.7621 1.6719 15.7189 9.0923 14.5564 0.3505 5.4417 52.0861 10.4720 'International Tables Vol C 4.2.6.8 and 6.1.1.4'

loop_
_geom_angle_atom_site_label_1
_geom_angle_site_symmetry_1
_geom_angle_atom_site_label_2
_geom_angle_site_symmetry_2
_geom_angle_atom_site_label_3
_geom_angle_site_symmetry_3
_geom_angle
_geom_angle_publ_flag
Se21 . Re1 . S19 . 82.70(7) yes
Se21 . Re1 . S14 . 153.62(8) yes
S19 . Re1 . S14 . 84.26(9) yes
Se21 . Re1 . S11 . 86.48(8) yes
S19 . Re1 . S11 . 128.64(11) yes
S14 . Re1 . S11 . 83.91(10) yes
Se21 . Re1 . O1 . 104.2(3) yes
S19 . Re1 . O1 . 115.5(3) yes
S14 . Re1 . O1 . 102.1(3) yes
S11 . Re1 . O1 . 115.8(3) yes
Re1 . Se21 . C22 . 105.4(3) yes
Re1 . S19 . C16 . 106.0(4) yes
Re1 . S14 . C15 . 106.7(4) yes
Re1 . S14 . C13 . 106.9(4) yes
C15 . S14 . C13 . 102.8(6) yes
Re1 . S11 . C12 . 106.4(4) yes
C16 . C17 . H171 . 109.4 no
C16 . C17 . H172 . 109.8 no
H171 . C17 . H172 . 109.3 no
C16 . C17 . H173 . 109.3 no
H171 . C17 . H173 . 109.3 no
H172 . C17 . H173 . 109.8 no
C16 . C18 . H181 . 109.8 no
C16 . C18 . H182 . 109.4 no
H181 . C18 . H182 . 109.3 no
C16 . C18 . H183 . 109.8 no
H181 . C18 . H183 . 109.3 no
H182 . C18 . H183 . 109.2 no
C18 . C16 . S19 . 108.0(9) yes
C18 . C16 . C17 . 110.0(11) yes
S19 . C16 . C17 . 111.9(9) yes
C18 . C16 . C15 . 107.4(11) yes
S19 . C16 . C15 . 106.7(8) yes
C17 . C16 . C15 . 112.6(10) yes
C16 . C15 . S14 . 108.9(8) yes
C16 . C15 . H151 . 109.9 no
S14 . C15 . H151 . 109.7 no
C16 . C15 . H152 . 109.6 no
S14 . C15 . H152 . 109.6 no
H151 . C15 . H152 . 109.2 no
S14 . C13 . C12 . 106.8(8) yes
S14 . C13 . H131 . 109.7 no
C12 . C13 . H131 . 109.8 no
S14 . C13 . H132 . 109.8 no
C12 . C13 . H132 . 110.6 no
H131 . C13 . H132 . 110.1 no
S11 . C12 . C13 . 111.6(8) yes
S11 . C12 . H121 . 108.6 no
C13 . C12 . H121 . 108.5 no
S11 . C12 . H122 . 109.3 no
C13 . C12 . H122 . 109.6 no
H121 . C12 . H122 . 109.3 no
Se21 . C22 . C23 . 118.5(8) yes
Se21 . C22 . C27 . 121.6(8) yes
C23 . C22 . C27 . 119.7(10) yes
C22 . C23 . C24 . 117.1(11) yes
C22 . C23 . H221 . 121.2 no
C24 . C23 . H221 . 121.7 no
C23 . C24 . C25 . 122.4(11) yes
C23 . C24 . H222 . 118.6 no
C25 . C24 . H222 . 119.0 no
C24 . C25 . C26 . 120.0(12) yes
C24 . C25 . H223 . 119.9 no
C26 . C25 . H223 . 120.1 no
C25 . C26 . C27 . 117.7(12) yes
C25 . C26 . H224 . 121.2 no
C27 . C26 . H224 . 121.0 no
C26 . C27 . C22 . 122.9(11) yes
C26 . C27 . H225 . 118.4 no
C22 . C27 . H225 . 118.7 no

loop_
_geom_bond_atom_site_label_1
_geom_bond_site_symmetry_1
_geom_bond_atom_site_label_2
_geom_bond_site_symmetry_2
_geom_bond_distance
_geom_bond_publ_flag
Re1 . Se21 . 2.4608(12) yes
Re1 . S19 . 2.286(3) yes
Re1 . S14 . 2.368(3) yes
Re1 . S11 . 2.295(3) yes
Re1 . O1 . 1.688(8) yes
Se21 . C22 . 1.931(11) yes
S19 . C16 . 1.852(11) yes
S14 . C15 . 1.790(11) yes
S14 . C13 . 1.826(12) yes
S11 . C12 . 1.828(12) yes
C17 . C16 . 1.509(18) yes
C17 . H171 . 0.957 no
C17 . H172 . 0.960 no
C17 . H173 . 0.962 no
C18 . C16 . 1.548(17) yes
C18 . H181 . 0.961 no
C18 . H182 . 0.958 no
C18 . H183 . 0.961 no
C16 . C15 . 1.538(17) yes
C15 . H151 . 0.968 no
C15 . H152 . 0.970 no
C13 . C12 . 1.483(18) yes
C13 . H131 . 0.972 no
C13 . H132 . 0.968 no
C12 . H121 . 0.973 no
C12 . H122 . 0.971 no
C22 . C23 . 1.385(15) yes
C22 . C27 . 1.355(16) yes
C23 . C24 . 1.414(18) yes
C23 . H221 . 0.930 no
C24 . C25 . 1.33(2) yes
C24 . H222 . 0.933 no
C25 . C26 . 1.398(19) yes
C25 . H223 . 0.925 no
C26 . C27 . 1.370(16) yes
C26 . H224 . 0.929 no
C27 . H225 . 0.929 no
